data_4076389
loop_
_publ_author_name
'Yao, Zi-Jian'
'Jin, Guo-Xin'

_publ_section_title
;
 Synthesis, Reactivity, and Structural Transformation of Mono- and
 Binuclear Carboranylamidinate-Based 3d Metal Complexes and
 Metallacarborane Derivatives
;
_journal_issue 5
_journal_name_full Organometallics
_journal_page_first 1767
_journal_paper_doi 10.1021/om2011358
_journal_volume 31
_journal_year 2012
_chemical_formula_sum 'C27 H41 B9 Cl N2 Ni P'
_chemical_formula_weight 616.04
_chemical_name_systematic
; 
 ? 
;
_space_group_IT_number 14
_symmetry_cell_setting monoclinic
_symmetry_space_group_name_Hall '-P 2ybc'
_symmetry_space_group_name_H-M 'P 1 21/c 1'
_atom_sites_solution_hydrogens geom
_atom_sites_solution_primary direct
_atom_sites_solution_secondary difmap
_audit_creation_method SHELXL-97
_cell_angle_alpha 90.00
_cell_angle_beta 103.276(4)
_cell_angle_gamma 90.00
_cell_formula_units_Z 4
_cell_length_a 9.531(3)
_cell_length_b 18.238(6)
_cell_length_c 19.183(7)
_cell_measurement_reflns_used 833
_cell_measurement_temperature 293(2)
_cell_measurement_theta_max 25.370
_cell_measurement_theta_min 3.132
_cell_volume 3245.4(19)
_computing_cell_refinement 'Bruker SMART'
_computing_data_collection 'Bruker SMART'
_computing_data_reduction 'Bruker SHELXTL'
_computing_molecular_graphics 'Bruker SHELXTL'
_computing_publication_material 'Bruker SHELXTL'
_computing_structure_refinement 'SHELXL-97 (Sheldrick, 1997)'
_computing_structure_solution 'SHELXS-97 (Sheldrick, 1990)'
_diffrn_ambient_temperature 293(2)
_diffrn_measured_fraction_theta_full 0.982
_diffrn_measured_fraction_theta_max 0.982
_diffrn_measurement_device_type 'CCD area detector'
_diffrn_measurement_method 'phi and omega scans'
_diffrn_radiation_monochromator graphite
_diffrn_radiation_source 'fine-focus sealed tube'
_diffrn_radiation_type MoK\a
_diffrn_radiation_wavelength 0.71073
_diffrn_reflns_av_R_equivalents 0.0524
_diffrn_reflns_av_sigmaI/netI 0.0731
_diffrn_reflns_limit_h_max 11
_diffrn_reflns_limit_h_min -10
_diffrn_reflns_limit_k_max 12
_diffrn_reflns_limit_k_min -23
_diffrn_reflns_limit_l_max 21
_diffrn_reflns_limit_l_min -24
_diffrn_reflns_number 15512
_diffrn_reflns_theta_full 27.01
_diffrn_reflns_theta_max 27.01
_diffrn_reflns_theta_min 1.56
_diffrn_standards_decay_% 5.52
_exptl_absorpt_coefficient_mu 0.751
_exptl_absorpt_correction_T_max 0.9153
_exptl_absorpt_correction_T_min 0.8345
_exptl_absorpt_correction_type multi-scan
_exptl_absorpt_process_details sadabs
_exptl_crystal_colour brown
_exptl_crystal_density_diffrn 1.261
_exptl_crystal_density_method 'not measured'
_exptl_crystal_description prism
_exptl_crystal_F_000 1288
_exptl_crystal_size_max 0.25
_exptl_crystal_size_mid 0.15
_exptl_crystal_size_min 0.12
_refine_diff_density_max 0.511
_refine_diff_density_min -0.438
_refine_diff_density_rms 0.072
_refine_ls_extinction_method none
_refine_ls_goodness_of_fit_ref 0.876
_refine_ls_hydrogen_treatment mixed
_refine_ls_matrix_type full
_refine_ls_number_parameters 404
_refine_ls_number_reflns 6967
_refine_ls_number_restraints 3
_refine_ls_restrained_S_all 0.877
_refine_ls_R_factor_all 0.0816
_refine_ls_R_factor_gt 0.0489
_refine_ls_shift/su_max 0.001
_refine_ls_shift/su_mean 0.000
_refine_ls_structure_factor_coef Fsqd
_refine_ls_weighting_details 'calc w=1/[\s^2^(Fo^2^)+(0.0615P)^2^+0.0000P] where P=(Fo^2^+2Fc^2^)/3'
_refine_ls_weighting_scheme calc
_refine_ls_wR_factor_gt 0.1093
_refine_ls_wR_factor_ref 0.1195
_reflns_number_gt 4261
_reflns_number_total 6967
_reflns_threshold_expression >2sigma(I)
_cod_data_source_file om2011358_si_001.cif
_cod_data_source_block 11
_cod_depositor_comments
;
The following automatic conversions were performed:

'_symmetry_cell_setting' value 'Monoclinic' changed to 'monoclinic'
according to /home/saulius/struct/CIF-dictionaries/cif_core.dic
dictionary named 'cif_core.dic' version 2.4.1 from 2010-06-29.

Automatic conversion script
Id: cif_fix_values 1715 2011-07-08 13:25:40Z adriana 
;
_cod_original_cell_volume 3245.3(19)
_cod_original_sg_symbol_H-M P2(1)/c
_cod_database_code 4076389

loop_
_symmetry_equiv_pos_as_xyz
'x, y, z'
'-x, y+1/2, -z+1/2'
'-x, -y, -z'
'x, -y-1/2, z-1/2'

loop_
_atom_site_label
_atom_site_type_symbol
_atom_site_fract_x
_atom_site_fract_y
_atom_site_fract_z
_atom_site_U_iso_or_equiv
_atom_site_adp_type
_atom_site_occupancy
_atom_site_symmetry_multiplicity
_atom_site_calc_flag
_atom_site_refinement_flags
Ni1 Ni 0.15522(4) 0.79893(2) 0.069950(19) 0.04404(12) Uani 1 1 d .
P1 P 0.09994(8) 0.68422(4) 0.04743(4) 0.04323(19) Uani 1 1 d .
Cl1 Cl -0.04683(9) 0.83574(5) -0.00490(5) 0.0700(3) Uani 1 1 d .
N1 N 0.2310(3) 0.88424(16) -0.06872(13) 0.0550(7) Uani 1 1 d D
N2 N 0.4663(3) 0.84280(15) -0.04285(13) 0.0508(7) Uani 1 1 d .
B1 B 0.4878(4) 0.9101(2) 0.18765(19) 0.0558(9) Uani 1 1 d .
H1 H 0.5799 0.9391 0.2215 0.067 Uiso 1 1 calc R
B2 B 0.5079(4) 0.85640(19) 0.11482(17) 0.0464(8) Uani 1 1 d .
H2 H 0.6138 0.8503 0.1017 0.056 Uiso 1 1 calc R
B3 B 0.4106(4) 0.9390(2) 0.09940(19) 0.0528(9) Uani 1 1 d .
H3 H 0.4485 0.9876 0.0752 0.063 Uiso 1 1 calc R
B4 B 0.3101(4) 0.9464(2) 0.16653(19) 0.0581(10) Uani 1 1 d .
H4 H 0.2832 1.0007 0.1848 0.070 Uiso 1 1 calc R
B5 B 0.3507(4) 0.8720(2) 0.22367(19) 0.0569(10) Uani 1 1 d .
H5 H 0.3557 0.8775 0.2813 0.068 Uiso 1 1 calc R
B6 B 0.4662(4) 0.8125(2) 0.18990(17) 0.0495(9) Uani 1 1 d .
H6 H 0.5447 0.7766 0.2250 0.059 Uiso 1 1 calc R
B9 B 0.1915(4) 0.87360(19) 0.15934(17) 0.0443(8) Uani 1 1 d D
B10 B 0.2804(4) 0.7917(2) 0.17450(18) 0.0489(8) Uani 1 1 d .
B11 B 0.3774(3) 0.78256(18) 0.10171(16) 0.0399(7) Uani 1 1 d .
C1 C 0.2141(4) 0.9206(2) -0.13918(17) 0.0737(11) Uani 1 1 d .
H1A H 0.3078 0.9219 -0.1520 0.088 Uiso 1 1 calc R
C2 C 0.1106(6) 0.8786(3) -0.1947(2) 0.133(2) Uani 1 1 d .
H2A H 0.1463 0.8297 -0.1975 0.199 Uiso 1 1 calc R
H2B H 0.0999 0.9024 -0.2403 0.199 Uiso 1 1 calc R
H2C H 0.0188 0.8765 -0.1822 0.199 Uiso 1 1 calc R
C3 C 0.1648(6) 0.9982(2) -0.1313(3) 0.1182(18) Uani 1 1 d .
H3A H 0.0680 0.9976 -0.1246 0.177 Uiso 1 1 calc R
H3B H 0.1675 1.0255 -0.1738 0.177 Uiso 1 1 calc R
H3C H 0.2275 1.0208 -0.0907 0.177 Uiso 1 1 calc R
C4 C 0.4820(3) 0.80667(17) -0.11015(15) 0.0524(8) Uani 1 1 d .
H4A H 0.3864 0.8020 -0.1424 0.063 Uiso 1 1 calc R
C5 C 0.5427(5) 0.7306(2) -0.0910(2) 0.0791(11) Uani 1 1 d .
H5A H 0.6382 0.7346 -0.0613 0.119 Uiso 1 1 calc R
H5B H 0.5460 0.7044 -0.1340 0.119 Uiso 1 1 calc R
H5C H 0.4822 0.7047 -0.0656 0.119 Uiso 1 1 calc R
C6 C 0.5764(4) 0.8513(2) -0.1468(2) 0.0781(11) Uani 1 1 d .
H6A H 0.5322 0.8981 -0.1602 0.117 Uiso 1 1 calc R
H6B H 0.5885 0.8259 -0.1889 0.117 Uiso 1 1 calc R
H6C H 0.6688 0.8584 -0.1148 0.117 Uiso 1 1 calc R
C7 C 0.3490(3) 0.86112(15) 0.05364(14) 0.0412(6) Uani 1 1 d .
C8 C 0.2300(4) 0.90774(17) 0.08396(17) 0.0551(8) Uani 1 1 d D
C9 C 0.0238(3) 0.66851(16) -0.04762(15) 0.0465(7) Uani 1 1 d .
C10 C -0.1043(4) 0.63357(19) -0.07368(17) 0.0610(9) Uani 1 1 d .
H10 H -0.1584 0.6169 -0.0422 0.073 Uiso 1 1 calc R
C11 C -0.1538(4) 0.6229(2) -0.14598(19) 0.0777(11) Uani 1 1 d .
H11 H -0.2415 0.5993 -0.1629 0.093 Uiso 1 1 calc R
C12 C -0.0770(5) 0.6462(2) -0.19327(19) 0.0787(11) Uani 1 1 d .
H12 H -0.1121 0.6389 -0.2422 0.094 Uiso 1 1 calc R
C13 C 0.0510(5) 0.6801(2) -0.1685(2) 0.0866(13) Uani 1 1 d .
H13 H 0.1048 0.6955 -0.2005 0.104 Uiso 1 1 calc R
C14 C 0.1023(4) 0.6920(2) -0.09594(18) 0.0718(11) Uani 1 1 d .
H14 H 0.1899 0.7158 -0.0795 0.086 Uiso 1 1 calc R
C15 C 0.2344(3) 0.61132(15) 0.06901(16) 0.0446(7) Uani 1 1 d .
C16 C 0.2588(3) 0.56151(18) 0.01885(18) 0.0591(8) Uani 1 1 d .
H16 H 0.2094 0.5663 -0.0287 0.071 Uiso 1 1 calc R
C17 C 0.3558(4) 0.5045(2) 0.0385(2) 0.0727(10) Uani 1 1 d .
H17 H 0.3693 0.4708 0.0042 0.087 Uiso 1 1 calc R
C18 C 0.4315(4) 0.4974(2) 0.1073(2) 0.0735(11) Uani 1 1 d .
H18 H 0.4979 0.4596 0.1201 0.088 Uiso 1 1 calc R
C19 C 0.4089(4) 0.54656(19) 0.1578(2) 0.0676(10) Uani 1 1 d .
H19 H 0.4594 0.5414 0.2052 0.081 Uiso 1 1 calc R
C20 C 0.3132(3) 0.60292(18) 0.13938(17) 0.0571(8) Uani 1 1 d .
H20 H 0.3004 0.6361 0.1742 0.069 Uiso 1 1 calc R
C21 C -0.0349(3) 0.65318(18) 0.09481(15) 0.0500(7) Uani 1 1 d .
C22 C -0.0536(4) 0.5799(2) 0.10716(17) 0.0650(10) Uani 1 1 d .
H22 H 0.0009 0.5452 0.0896 0.078 Uiso 1 1 calc R
C23 C -0.1525(4) 0.5574(3) 0.14539(19) 0.0802(12) Uani 1 1 d .
H23 H -0.1644 0.5078 0.1537 0.096 Uiso 1 1 calc R
C24 C -0.2319(4) 0.6083(3) 0.1705(2) 0.0951(15) Uani 1 1 d .
H24 H -0.2982 0.5934 0.1965 0.114 Uiso 1 1 calc R
C25 C -0.2157(5) 0.6812(3) 0.1581(3) 0.1010(16) Uani 1 1 d .
H25 H -0.2715 0.7156 0.1753 0.121 Uiso 1 1 calc R
C26 C -0.1171(4) 0.7041(2) 0.1202(2) 0.0771(11) Uani 1 1 d .
H26 H -0.1062 0.7537 0.1119 0.092 Uiso 1 1 calc R
C27 C 0.3489(3) 0.86310(15) -0.02344(14) 0.0423(7) Uani 1 1 d .
H9' H 0.093(2) 0.8877(15) 0.1720(14) 0.053(8) Uiso 1 1 d D
H11' H 0.418(3) 0.7341(15) 0.0806(14) 0.045(7) Uiso 1 1 d .
H10' H 0.251(3) 0.7500(16) 0.2047(16) 0.058(9) Uiso 1 1 d .
H1' H 0.155(2) 0.8784(16) -0.0543(16) 0.052(10) Uiso 1 1 d D
H8' H 0.159(3) 0.9399(14) 0.0489(13) 0.056(9) Uiso 1 1 d D
H2' H 0.533(3) 0.8323(17) -0.0079(17) 0.058(10) Uiso 1 1 d .

loop_
_atom_site_aniso_label
_atom_site_aniso_U_11
_atom_site_aniso_U_22
_atom_site_aniso_U_33
_atom_site_aniso_U_23
_atom_site_aniso_U_13
_atom_site_aniso_U_12
Ni1 0.0444(2) 0.0450(2) 0.0415(2) -0.00243(17) 0.00757(15) 0.00246(17)
P1 0.0408(4) 0.0495(5) 0.0404(4) -0.0042(3) 0.0114(3) -0.0044(3)
Cl1 0.0548(5) 0.0760(6) 0.0708(6) 0.0010(5) -0.0029(4) 0.0132(4)
N1 0.0544(18) 0.0715(19) 0.0392(14) 0.0095(12) 0.0113(13) 0.0099(14)
N2 0.0534(17) 0.0630(18) 0.0347(13) -0.0011(12) 0.0075(12) 0.0082(13)
B1 0.062(2) 0.059(2) 0.046(2) -0.0172(17) 0.0129(17) -0.0064(18)
B2 0.050(2) 0.050(2) 0.0378(17) -0.0054(15) 0.0065(14) -0.0065(15)
B3 0.066(2) 0.040(2) 0.053(2) -0.0100(16) 0.0157(17) -0.0073(16)
B4 0.077(3) 0.047(2) 0.050(2) -0.0140(17) 0.0146(19) 0.0008(19)
B5 0.070(3) 0.063(2) 0.0388(19) -0.0113(17) 0.0137(17) -0.0018(18)
B6 0.054(2) 0.058(2) 0.0353(17) 0.0002(15) 0.0070(15) 0.0021(16)
B9 0.052(2) 0.048(2) 0.0356(17) -0.0037(14) 0.0151(14) 0.0057(15)
B10 0.060(2) 0.051(2) 0.0378(18) -0.0004(16) 0.0171(16) -0.0002(17)
B11 0.0439(18) 0.045(2) 0.0278(15) 0.0015(13) 0.0027(12) 0.0024(14)
C1 0.075(3) 0.098(3) 0.049(2) 0.0258(19) 0.0161(17) 0.029(2)
C2 0.154(5) 0.167(5) 0.055(3) 0.010(3) -0.022(3) 0.012(4)
C3 0.133(4) 0.095(4) 0.132(4) 0.051(3) 0.042(3) 0.039(3)
C4 0.060(2) 0.057(2) 0.0407(16) -0.0080(14) 0.0128(14) 0.0002(15)
C5 0.106(3) 0.062(2) 0.072(2) -0.0063(19) 0.026(2) 0.013(2)
C6 0.105(3) 0.076(3) 0.064(2) -0.0095(19) 0.042(2) -0.013(2)
C7 0.0462(17) 0.0408(16) 0.0373(15) -0.0018(12) 0.0108(12) 0.0020(12)
C8 0.071(2) 0.0469(19) 0.0485(18) -0.0029(15) 0.0158(16) 0.0034(16)
C9 0.0508(18) 0.0465(17) 0.0440(16) -0.0046(13) 0.0147(13) -0.0035(13)
C10 0.055(2) 0.077(2) 0.0508(19) -0.0071(16) 0.0114(15) -0.0150(17)
C11 0.078(3) 0.100(3) 0.050(2) -0.0104(19) 0.0023(18) -0.021(2)
C12 0.110(3) 0.083(3) 0.0405(19) -0.0124(18) 0.012(2) -0.011(2)
C13 0.123(4) 0.098(3) 0.050(2) -0.011(2) 0.042(2) -0.028(3)
C14 0.077(3) 0.092(3) 0.052(2) -0.0135(18) 0.0254(18) -0.031(2)
C15 0.0423(16) 0.0412(16) 0.0517(17) -0.0021(13) 0.0140(13) -0.0075(12)
C16 0.0479(19) 0.064(2) 0.065(2) -0.0100(17) 0.0116(15) -0.0015(15)
C17 0.056(2) 0.064(2) 0.099(3) -0.014(2) 0.019(2) 0.0063(18)
C18 0.054(2) 0.055(2) 0.108(3) 0.009(2) 0.010(2) 0.0021(17)
C19 0.066(2) 0.056(2) 0.074(2) 0.0172(19) 0.0016(18) -0.0085(17)
C20 0.065(2) 0.0479(19) 0.057(2) 0.0019(15) 0.0101(16) -0.0053(16)
C21 0.0425(17) 0.067(2) 0.0422(16) -0.0024(15) 0.0130(13) -0.0085(14)
C22 0.069(2) 0.078(3) 0.054(2) -0.0141(17) 0.0248(17) -0.0255(18)
C23 0.083(3) 0.104(3) 0.060(2) -0.012(2) 0.028(2) -0.044(2)
C24 0.060(3) 0.162(5) 0.071(3) 0.001(3) 0.030(2) -0.033(3)
C25 0.071(3) 0.148(5) 0.100(3) 0.011(3) 0.052(3) 0.024(3)
C26 0.064(2) 0.097(3) 0.079(3) 0.013(2) 0.035(2) 0.015(2)
C27 0.0502(18) 0.0374(16) 0.0380(15) 0.0022(12) 0.0074(13) -0.0012(13)

loop_
_atom_type_symbol
_atom_type_description
_atom_type_scat_dispersion_real
_atom_type_scat_dispersion_imag
_atom_type_scat_source
C C 0.0033 0.0016 'International Tables Vol C Tables 4.2.6.8 and 6.1.1.4'
H H 0.0000 0.0000 'International Tables Vol C Tables 4.2.6.8 and 6.1.1.4'
B B 0.0013 0.0007 'International Tables Vol C Tables 4.2.6.8 and 6.1.1.4'
N N 0.0061 0.0033 'International Tables Vol C Tables 4.2.6.8 and 6.1.1.4'
P P 0.1023 0.0942 'International Tables Vol C Tables 4.2.6.8 and 6.1.1.4'
Ni Ni 0.3393 1.1124 'International Tables Vol C Tables 4.2.6.8 and 6.1.1.4'
Cl Cl 0.1484 0.1585 'International Tables Vol C Tables 4.2.6.8 and 6.1.1.4'

loop_
_geom_angle_atom_site_label_1
_geom_angle_atom_site_label_2
_geom_angle_atom_site_label_3
_geom_angle
B11 Ni1 B10 52.63(13)
B11 Ni1 C8 78.85(13)
B10 Ni1 C8 80.48(14)
B11 Ni1 B9 83.77(13)
B10 Ni1 B9 47.44(13)
C8 Ni1 B9 46.74(12)
B11 Ni1 P1 95.95(10)
B10 Ni1 P1 100.90(11)
C8 Ni1 P1 172.35(9)
B9 Ni1 P1 138.84(10)
B11 Ni1 Cl1 154.38(9)
B10 Ni1 Cl1 149.02(10)
C8 Ni1 Cl1 90.88(10)
B9 Ni1 Cl1 106.25(10)
P1 Ni1 Cl1 91.59(4)
B11 Ni1 C7 45.74(11)
B10 Ni1 C7 81.89(13)
C8 Ni1 C7 43.76(11)
B9 Ni1 C7 78.76(12)
P1 Ni1 C7 128.76(7)
Cl1 Ni1 C7 112.00(8)
C9 P1 C21 106.55(14)
C9 P1 C15 102.11(14)
C21 P1 C15 101.46(14)
C9 P1 Ni1 111.85(10)
C21 P1 Ni1 111.42(11)
C15 P1 Ni1 121.96(10)
C27 N1 C1 129.3(3)
C27 N2 C4 129.4(3)
B2 B1 B5 108.7(3)
B2 B1 B3 60.0(2)
B5 B1 B3 108.2(3)
B2 B1 B4 107.5(3)
B5 B1 B4 58.7(2)
B3 B1 B4 60.3(2)
B2 B1 B6 59.92(19)
B5 B1 B6 59.9(2)
B3 B1 B6 107.1(2)
B4 B1 B6 105.5(3)
C7 B2 B1 106.2(3)
C7 B2 B3 59.05(18)
B1 B2 B3 60.3(2)
C7 B2 B6 104.8(2)
B1 B2 B6 61.2(2)
B3 B2 B6 108.4(3)
C7 B2 B11 57.63(17)
B1 B2 B11 109.2(3)
B3 B2 B11 107.1(2)
B6 B2 B11 60.11(18)
C7 B3 B2 58.54(18)
C7 B3 B1 105.3(2)
B2 B3 B1 59.7(2)
C7 B3 C8 55.87(17)
B2 B3 C8 102.0(2)
B1 B3 C8 103.9(3)
C7 B3 B4 105.0(3)
B2 B3 B4 107.2(3)
B1 B3 B4 60.2(2)
C8 B3 B4 58.8(2)
B9 B4 B5 59.7(2)
B9 B4 C8 58.28(19)
B5 B4 C8 104.2(3)
B9 B4 B1 107.6(3)
B5 B4 B1 60.0(2)
C8 B4 B1 104.6(2)
B9 B4 B3 109.5(2)
B5 B4 B3 108.6(3)
C8 B4 B3 60.5(2)
B1 B4 B3 59.5(2)
B9 B5 B4 60.1(2)
B9 B5 B1 108.9(3)
B4 B5 B1 61.3(2)
B9 B5 B6 105.5(2)
B4 B5 B6 108.4(3)
B1 B5 B6 61.1(2)
B9 B5 B10 58.2(2)
B4 B5 B10 107.8(3)
B1 B5 B10 109.8(2)
B6 B5 B10 59.6(2)
B10 B6 B2 111.4(2)
B10 B6 B5 60.6(2)
B2 B6 B5 107.2(3)
B10 B6 B1 108.9(3)
B2 B6 B1 58.91(19)
B5 B6 B1 59.0(2)
B10 B6 B11 62.60(19)
B2 B6 B11 61.06(18)
B5 B6 B11 109.5(2)
B1 B6 B11 108.1(2)
C8 B9 B10 105.7(2)
C8 B9 B5 106.9(3)
B10 B9 B5 62.8(2)
C8 B9 B4 61.2(2)
B10 B9 B4 111.6(3)
B5 B9 B4 60.2(2)
C8 B9 Ni1 65.08(15)
B10 B9 Ni1 64.27(16)
B5 B9 Ni1 120.9(2)
B4 B9 Ni1 122.1(2)
B9 B10 B6 106.2(3)
B9 B10 B5 59.0(2)
B6 B10 B5 59.8(2)
B9 B10 B11 105.4(2)
B6 B10 B11 59.39(18)
B5 B10 B11 106.3(3)
B9 B10 Ni1 68.29(17)
B6 B10 Ni1 118.4(2)
B5 B10 Ni1 121.2(2)
B11 B10 Ni1 63.61(14)
C7 B11 B6 103.7(2)
C7 B11 B2 57.64(17)
B6 B11 B2 58.83(18)
C7 B11 B10 106.8(2)
B6 B11 B10 58.01(19)
B2 B11 B10 105.9(2)
C7 B11 Ni1 72.24(15)
B6 B11 Ni1 117.3(2)
B2 B11 Ni1 123.6(2)
B10 B11 Ni1 63.77(16)
N1 C1 C2 109.7(4)
N1 C1 C3 107.5(3)
C2 C1 C3 112.6(4)
N2 C4 C6 110.9(3)
N2 C4 C5 107.7(3)
C6 C4 C5 111.9(3)
C27 C7 C8 120.3(2)
C27 C7 B11 121.9(2)
C8 C7 B11 106.6(2)
C27 C7 B2 119.3(2)
C8 C7 B2 111.4(2)
B11 C7 B2 64.73(18)
C27 C7 B3 114.6(2)
C8 C7 B3 64.3(2)
B11 C7 B3 115.6(2)
B2 C7 B3 62.41(19)
C27 C7 Ni1 109.84(18)
C8 C7 Ni1 63.38(15)
B11 C7 Ni1 62.02(14)
B2 C7 Ni1 120.71(19)
B3 C7 Ni1 123.09(19)
C7 C8 B9 114.8(2)
C7 C8 B4 109.9(3)
B9 C8 B4 60.5(2)
C7 C8 B3 59.85(19)
B9 C8 B3 111.6(3)
B4 C8 B3 60.8(2)
C7 C8 Ni1 72.86(15)
B9 C8 Ni1 68.18(16)
B4 C8 Ni1 124.3(2)
B3 C8 Ni1 127.7(2)
C10 C9 C14 118.3(3)
C10 C9 P1 123.8(2)
C14 C9 P1 117.9(2)
C9 C10 C11 120.5(3)
C12 C11 C10 121.2(4)
C13 C12 C11 119.3(3)
C12 C13 C14 120.5(4)
C13 C14 C9 120.3(3)
C16 C15 C20 117.6(3)
C16 C15 P1 122.8(2)
C20 C15 P1 119.5(2)
C15 C16 C17 120.9(3)
C18 C17 C16 120.5(4)
C17 C18 C19 119.4(3)
C20 C19 C18 120.8(3)
C19 C20 C15 120.8(3)
C26 C21 C22 119.2(3)
C26 C21 P1 119.4(3)
C22 C21 P1 121.4(3)
C21 C22 C23 120.7(4)
C24 C23 C22 119.3(4)
C23 C24 C25 120.7(4)
C24 C25 C26 120.3(4)
C21 C26 C25 119.8(4)
N1 C27 N2 123.6(3)
N1 C27 C7 118.2(3)
N2 C27 C7 118.2(2)

loop_
_geom_bond_atom_site_label_1
_geom_bond_atom_site_label_2
_geom_bond_distance
Ni1 B11 2.086(3)
Ni1 B10 2.089(4)
Ni1 C8 2.105(3)
Ni1 B9 2.154(3)
Ni1 P1 2.1764(11)
Ni1 Cl1 2.2250(10)
Ni1 C7 2.250(3)
P1 C9 1.824(3)
P1 C21 1.826(3)
P1 C15 1.827(3)
N1 C27 1.311(4)
N1 C1 1.481(4)
N2 C27 1.311(4)
N2 C4 1.487(4)
B1 B2 1.753(5)
B1 B5 1.755(5)
B1 B3 1.764(5)
B1 B4 1.776(6)
B1 B6 1.793(5)
B2 C7 1.692(4)
B2 B3 1.758(5)
B2 B6 1.771(5)
B2 B11 1.811(5)
B3 C7 1.701(4)
B3 C8 1.772(5)
B3 B4 1.778(5)
B4 B9 1.729(5)
B4 B5 1.731(5)
B4 C8 1.742(5)
B5 B9 1.722(5)
B5 B6 1.771(5)
B5 B10 1.787(5)
B6 B10 1.768(5)
B6 B11 1.794(4)
B9 C8 1.690(5)
B9 B10 1.708(5)
B10 B11 1.851(5)
B11 C7 1.692(4)
C1 C2 1.488(6)
C1 C3 1.508(5)
C4 C6 1.502(4)
C4 C5 1.515(4)
C7 C27 1.479(4)
C7 C8 1.628(4)
C9 C10 1.366(4)
C9 C14 1.386(4)
C10 C11 1.373(5)
C11 C12 1.358(5)
C12 C13 1.353(5)
C13 C14 1.382(5)
C15 C16 1.381(4)
C15 C20 1.394(4)
C16 C17 1.385(5)
C17 C18 1.358(5)
C18 C19 1.373(5)
C19 C20 1.366(5)
C21 C26 1.374(5)
C21 C22 1.375(4)
C22 C23 1.383(4)
C23 C24 1.354(6)
C24 C25 1.367(6)
C25 C26 1.378(5)
